data_2015648
loop_
_publ_author_name
'Artem A. Babaryk'
'Igor V. Zatovsky'
'Vyacheslav N. Baumer'
'Nikolay S. Slobodyanik'
'Oleg V. Shishkin'

_publ_section_title
;
 Centrosymmetric aliovalent KTP isomorphs
 K<i>M</i>^III^~0.5~Nb~0.5~OPO~4~ (<i>M</i> = Cr and Fe)
;
_journal_coeditor_code IZ3009
_journal_issue 11
_journal_name_full 'Acta Crystallographica Section C'
_journal_page_first i91
_journal_page_last i93
_journal_paper_doi 10.1107/S0108270106028678
_journal_volume 62
_journal_year 2006
_chemical_formula_iupac 'K Cr0.5 Nb0.5 O P O4'
_chemical_formula_moiety 'K +, Cr0.5 Nb0.5 O5 P1 -'
_chemical_formula_sum 'Cr0.5 K Nb0.5 O5 P'
_chemical_formula_weight 222.53
_chemical_name_systematic
;
potassium chromium niobium oxide phosphate
;
_space_group_IT_number 52
_symmetry_cell_setting orthorhombic
_symmetry_space_group_name_Hall '-P 2a 2bc'
_symmetry_space_group_name_H-M 'P n n a'
_audit_creation_method 'WinGX routine CIF_UPDATE'
_cell_angle_alpha 90
_cell_angle_beta 90
_cell_angle_gamma 90
_cell_formula_units_Z 8
_cell_length_a 12.849(3)
_cell_length_b 10.672(2)
_cell_length_c 6.4635(13)
_cell_measurement_reflns_used 320
_cell_measurement_temperature 293(2)
_cell_measurement_theta_max 25
_cell_measurement_theta_min 15
_cell_volume 886.3(3)
_computing_cell_refinement 'CrysAlis CCD'
_computing_data_collection 'CrysAlis CCD (Oxford Diffraction, 2005)'
_computing_data_reduction 'CrysAlis RED (Oxford Diffraction, 2005)'
_computing_molecular_graphics 'Ortep-3 for Windows (Farrugia, 1997) and DIAMOND (Bradenburg, 2006)'
_computing_publication_material 'WinGX (Farrugia, 1999)'
_computing_structure_refinement 'SHELXL97 (Sheldrick, 1997)'
_computing_structure_solution 'SHELXS97 (Sheldrick, 1997)'
_diffrn_ambient_temperature 293(2)
_diffrn_measured_fraction_theta_full 1
_diffrn_measured_fraction_theta_max 1
_diffrn_measurement_device_type 'Oxford Diffraction XCalibur-3'
_diffrn_measurement_method '\f and \w scans'
_diffrn_radiation_monochromator graphite
_diffrn_radiation_type MoK\a
_diffrn_radiation_wavelength 0.71073
_diffrn_reflns_av_R_equivalents 0.0359
_diffrn_reflns_limit_h_max 16
_diffrn_reflns_limit_h_min -16
_diffrn_reflns_limit_k_max 14
_diffrn_reflns_limit_k_min -12
_diffrn_reflns_limit_l_max 8
_diffrn_reflns_limit_l_min -8
_diffrn_reflns_number 13131
_diffrn_reflns_theta_full 28
_diffrn_reflns_theta_max 28
_diffrn_reflns_theta_min 3.17
_diffrn_standards_interval_count 0
_diffrn_standards_interval_time 0
_diffrn_standards_number 0
_exptl_absorpt_coefficient_mu 3.861
_exptl_absorpt_correction_T_max 0.770
_exptl_absorpt_correction_T_min 0.510
_exptl_absorpt_correction_type multi-scan
_exptl_absorpt_process_details
;
(Blessing, 1995)
;
_exptl_crystal_colour dark_green
_exptl_crystal_density_diffrn 3.335
_exptl_crystal_density_method 'not measured'
_exptl_crystal_description prism
_exptl_crystal_F_000 852
_exptl_crystal_size_max 0.4
_exptl_crystal_size_mid 0.15
_exptl_crystal_size_min 0.06
_refine_diff_density_max 3.201
_refine_diff_density_min -1.504
_refine_ls_extinction_method none
_refine_ls_goodness_of_fit_ref 1.242
_refine_ls_hydrogen_treatment undef
_refine_ls_matrix_type full
_refine_ls_number_parameters 88
_refine_ls_number_reflns 1075
_refine_ls_number_restraints 1
_refine_ls_restrained_S_all 1.242
_refine_ls_R_factor_all 0.0504
_refine_ls_R_factor_gt 0.0499
_refine_ls_shift/su_max 0
_refine_ls_shift/su_mean 0
_refine_ls_structure_factor_coef Fsqd
_refine_ls_weighting_details 'calc w=1/[\s^2^(Fo^2^)+(0.0308P)^2^+16.1755P] where P=(Fo^2^+2Fc^2^)/3'
_refine_ls_weighting_scheme calc
_refine_ls_wR_factor_gt 0.1141
_refine_ls_wR_factor_ref 0.1144
_reflns_number_gt 1066
_reflns_number_total 1075
_reflns_threshold_expression I>2sigma(I)
_cod_data_source_file iz3009.cif
_cod_data_source_block I
_cod_original_formula_sum 'Cr0.50 K1 Nb0.50 O5 P'
_cod_database_code 2015648
_cod_database_fobs_code 2015648

loop_
_symmetry_equiv_pos_as_xyz
'x, y, z'
'-x+1/2, -y, z'
'-x+1/2, y+1/2, -z+1/2'
'x, -y+1/2, -z+1/2'
'-x, -y, -z'
'x-1/2, y, -z'
'x-1/2, -y-1/2, z-1/2'
'-x, y-1/2, z-1/2'

loop_
_atom_site_aniso_label
_atom_site_aniso_U_11
_atom_site_aniso_U_22
_atom_site_aniso_U_33
_atom_site_aniso_U_12
_atom_site_aniso_U_13
_atom_site_aniso_U_23
Nb2 0.0100(10) 0.006000 0.006(7) 0.000000 0.000000 0.000(5)
Nb1 0.004(9) 0.007(2) 0.011(2) 0.000(5) 0.000(5) 0.003000
Cr1 0.004(9) 0.007(2) 0.011(2) 0.000(5) 0.000(5) 0.003000
P1 0.014(9) 0.007(4) 0.0060(10) 0.000000 0.000000 0.001(2)
P2 0.007(6) 0.008(4) 0.010(7) 0.000(6) 0.000000 0.000000
Cr2 0.0100(10) 0.006000 0.006(7) 0.000000 0.000000 0.000(5)
O1 0.008(5) 0.010(4) 0.014(7) 0.002(6) 0.001(5) -0.002(6)
O2 0.010(6) 0.012000 0.007(6) 0.003(6) 0.000(9) -0.002(8)
O3 0.012000 0.013(8) 0.017(9) -0.003(5) 0.004(6) -0.005(8)
O4 0.014(8) 0.010(9) 0.013(4) 0.006000 0.001(5) 0.0040(10)
O5 0.013(6) 0.018000 0.010(5) -0.003(3) -0.001(4) 0.000(3)
K1 0.052(9) 0.051(5) 0.026(5) 0.018(7) 0.014(7) 0.007(3)
K2 0.023(5) 0.075(4) 0.041(8) -0.0010(10) 0.010(6) -0.0030(10)

loop_
_atom_site_type_symbol
_atom_site_label
_atom_site_fract_x
_atom_site_fract_y
_atom_site_fract_z
_atom_site_U_iso_or_equiv
_atom_site_thermal_displace_type
_atom_site_occupancy
Nb Nb2 0.3811(8) 0.2500000 0.2500000 0.0076 Uani 0.796
Nb Nb1 0.5000000 0.0000000 0.0000000 0.0078 Uani 0.204
Cr Cr1 0.5000000 0.0000000 0.0000000 0.0078 Uani 0.796
P P1 0.4331(7) 0.2500000 0.7500000 0.0095 Uani 1.000
P P2 0.2500000 0.0000000 0.0867(2) 0.0089 Uani 1.000
Cr Cr2 0.3811(8) 0.2500000 0.2500000 0.0076 Uani 0.204
O O1 0.3457(5) -0.0174(2) -0.0512(6) 0.0112 Uani 1.000
O O2 0.4760(4) 0.1248(5) 0.2107(2) 0.0101 Uani 1.000
O O3 0.26130(10) 0.11600(10) 0.2276(2) 0.0146 Uani 1.000
O O4 0.5024(4) 0.1359(9) 0.7887(4) 0.0130 Uani 1.000
O O5 0.3625(8) 0.2245000 0.5622(3) 0.0140 Uani 1.000
K K1 0.1311(2) 0.0554(3) 0.5328(8) 0.0437 Uani 0.500
K K2 0.1471(5) 0.1865(2) 0.5618(9) 0.0469 Uani 0.500

loop_
_geom_angle_atom_site_label_1
_geom_angle_atom_site_label_2
_geom_angle_atom_site_label_3
_geom_angle_site_symmetry_1
_geom_angle_site_symmetry_3
_geom_angle
_geom_angle_publ_flag
O1 Nb1 O2 . . 91.30(10) no
O1 Nb1 O4 . 1_554 88.2(8) no
O1 Nb1 O1 . 5_655 180.0000 no
O1 Nb1 O2 . 5_655 88.6(9) no
O1 Nb1 O4 . 5_656 91.7(2) no
O2 Nb1 O4 . 1_554 89.0(4) no
O1 Nb1 O2 5_655 . 88.6(9) no
O2 Nb1 O2 . 5_655 180.0000 no
O2 Nb1 O4 . 5_656 90.9(6) no
O1 Nb1 O4 5_655 1_554 91.7(2) no
O2 Nb1 O4 5_655 1_554 90.9(6) no
O4 Nb1 O4 1_554 5_656 180.0000 no
O1 Nb1 O2 5_655 5_655 91.30(10) no
O1 Nb1 O4 5_655 5_656 88.2(8) no
O2 Nb1 O4 5_655 5_656 89.0(4) no
O2 Nb2 O3 . . 88.9(7) no
O2 Nb2 O5 . . 96.7(5) no
O2 Nb2 O2 . 3_555 96.2(4) no
O2 Nb2 O3 . 3_555 173.7(8) no
O2 Nb2 O5 . 3_555 92.1(8) no
O3 Nb2 O5 . . 83.8(2) no
O2 Nb2 O3 3_555 . 173.7(8) no
O3 Nb2 O3 . 3_555 86.0(4) no
O3 Nb2 O5 . 3_555 86.4000 no
O2 Nb2 O5 3_555 . 92.1(8) no
O3 Nb2 O5 3_555 . 86.4000 no
O5 Nb2 O5 . 3_555 166.60(10) no
O2 Nb2 O3 3_555 3_555 88.9(7) no
O2 Nb2 O5 3_555 3_555 96.7(5) no
O3 Nb2 O5 3_555 3_555 83.8(2) no
O1 Cr1 O2 . . 91.30(10) no
O1 Cr1 O4 . 1_554 88.2(8) no
O1 Cr1 O1 . 5_655 180.0000 no
O1 Cr1 O2 . 5_655 88.6(9) no
O1 Cr1 O4 . 5_656 91.7(2) no
O2 Cr1 O4 . 1_554 89.0(4) no
O1 Cr1 O2 5_655 . 88.6(9) no
O2 Cr1 O2 . 5_655 180.0000 no
O2 Cr1 O4 . 5_656 90.9(6) no
O1 Cr1 O4 5_655 1_554 91.7(2) no
O2 Cr1 O4 5_655 1_554 90.9(6) no
O4 Cr1 O4 1_554 5_656 180.0000 no
O1 Cr1 O2 5_655 5_655 91.30(10) no
O1 Cr1 O4 5_655 5_656 88.2(8) no
O2 Cr1 O4 5_655 5_656 89.0(4) no
O2 Cr2 O3 . 3_555 173.7(8) no
O2 Cr2 O5 . 3_555 92.1(8) no
O3 Cr2 O5 . . 83.8(2) no
O2 Cr2 O3 3_555 . 173.7(8) no
O3 Cr2 O3 . 3_555 86.0(4) no
O3 Cr2 O5 . 3_555 86.4000 no
O2 Cr2 O5 3_555 . 92.1(8) no
O3 Cr2 O5 3_555 . 86.4000 no
O5 Cr2 O5 . 3_555 166.60(10) no
O2 Cr2 O3 3_555 3_555 88.9(7) no
O2 Cr2 O5 3_555 3_555 96.7(5) no
O3 Cr2 O5 3_555 3_555 83.8(2) no
O2 Cr2 O3 . . 88.9(7) no
O2 Cr2 O5 . . 96.7(5) no
O2 Cr2 O2 . 3_555 96.2(4) no
O4 P1 O5 . . 109.4(3) no
O4 P1 O4 . 3_556 108.7(5) no
O4 P1 O5 . 3_556 110.7(8) no
O4 P1 O5 3_556 . 110.7(8) no
O5 P1 O5 . 3_556 107.8000 no
O4 P1 O5 3_556 3_556 109.4(3) no
O1 P2 O3 . . 111.43(14) no
O1 P2 O1 . 2_555 108.7(4) no
O1 P2 O3 . 2_555 108.7(8) no
O1 P2 O3 2_555 . 108.7(8) no
O3 P2 O3 . 2_555 107.6(9) no
O1 P2 O3 2_555 2_555 111.4(3) no

loop_
_geom_bond_atom_site_label_1
_geom_bond_atom_site_label_2
_geom_bond_site_symmetry_2
_geom_bond_distance
_geom_bond_publ_flag
K1 K2 . 1.426(4) yes
K1 O3 . 2.667(6) yes
K1 O2 6_456 2.696(6) yes
K1 O1 2_556 2.734(6) yes
K1 O4 6_456 2.792(6) yes
K1 O5 2_555 2.994(6) yes
K1 O3 2_555 3.025(6) yes
K1 O4 2_555 3.138(6) yes
K1 O2 2_555 3.152(6) yes
K2 O3 . 2.717(6) yes
K2 O2 6_456 2.726(6) yes
K2 O5 . 2.797(6) yes
K2 O4 6_456 2.981(6) yes
K2 O1 2_556 3.085(7) yes
K2 O2 8_455 3.133(6) yes
K2 O1 4_555 3.162(7) yes
K2 O3 3_555 3.177(6) yes
K2 O4 8_454 3.189(6) yes
Nb1 O2 . 1.9300(10) no
Nb1 O4 1_554 1.992(9) no
Nb1 O1 5_655 2.0180(10) no
Nb1 O2 5_655 1.9300(10) no
Nb1 O4 5_656 1.992(9) no
Nb1 O1 . 2.0180(10) no
Nb2 O5 3_555 2.050(3) no
Nb2 O2 . 1.825(9) no
Nb2 O3 . 2.106(7) no
Nb2 O5 . 2.050(3) no
Nb2 O2 3_555 1.825(9) no
Nb2 O3 3_555 2.106(7) no
Cr1 O1 . 2.0180(10) yes
Cr1 O2 . 1.9300(10) yes
Cr1 O4 1_554 1.992(9) no
Cr1 O1 5_655 2.0180(10) no
Cr1 O2 5_655 1.9300(10) no
Cr1 O4 5_656 1.992(9) yes
Cr2 O5 . 2.050(3) yes
Cr2 O2 . 1.825(9) yes
Cr2 O3 . 2.106(7) yes
Cr2 O5 3_555 2.050(3) no
Cr2 O2 3_555 1.825(9) no
Cr2 O3 3_555 2.106(7) no
P1 O4 . 1.529(10) yes
P1 O5 . 1.540(8) yes
P1 O4 3_556 1.529(10) no
P1 O5 3_556 1.540(8) no
P2 O1 . 1.530(6) yes
P2 O3 . 1.5437(14) yes
P2 O1 2_555 1.530(6) no
P2 O3 2_555 1.5437(14) no
